data_7213706
loop_
_publ_author_name
'Tang, Chunying'
'Wang, Fang'
'Jia, Dingxian'
'Jiang, Wenqing'
'Zhang, Yong'

_publ_section_title
;
 Syntheses and characterizations of polymeric silver iodoplumbates, and
 iodoplumbates with lanthanide complexes
;
_journal_issue 10
_journal_name_full CrystEngComm
_journal_page_first 2016
_journal_paper_doi 10.1039/c3ce41759j
_journal_volume 16
_journal_year 2014
_chemical_formula_moiety 'C16 H48 Ag2 I9 La O8 Pb2 S8'
_chemical_formula_sum 'C16 H48 Ag2 I9 La O8 Pb2 S8'
_chemical_formula_weight 2536.15
_chemical_name_systematic
; 
 ? 
;
_space_group_IT_number 15
_symmetry_cell_setting monoclinic
_symmetry_Int_Tables_number 15
_symmetry_space_group_name_Hall '-C 2yc'
_symmetry_space_group_name_H-M 'C 1 2/c 1'
_atom_sites_solution_hydrogens geom
_atom_sites_solution_primary direct
_atom_sites_solution_secondary difmap
_audit_creation_method SHELXL-97
_cell_angle_alpha 90.00
_cell_angle_beta 90.299(3)
_cell_angle_gamma 90.00
_cell_formula_units_Z 4
_cell_length_a 24.102(2)
_cell_length_b 11.0566(9)
_cell_length_c 21.667(2)
_cell_measurement_reflns_used 13537
_cell_measurement_temperature 223(2)
_cell_measurement_theta_max 25.35
_cell_measurement_theta_min 3.1
_cell_volume 5773.9(9)
_computing_cell_refinement CrystalClear
_computing_data_collection CrystalClear
_computing_data_reduction CrystalStructure
_computing_structure_refinement 'SHELXL-97 (Sheldrick, 1997)'
_computing_structure_solution 'SHELXS-97 (Sheldrick, 1990)'
_diffrn_ambient_temperature 223(2)
_diffrn_detector_area_resol_mean 14.63
_diffrn_measured_fraction_theta_full 0.994
_diffrn_measured_fraction_theta_max 0.994
_diffrn_measurement_device_type 'Rigaku Saturn'
_diffrn_measurement_method \w
_diffrn_radiation_monochromator graphite
_diffrn_radiation_source 'fine-focus sealed tube'
_diffrn_radiation_type MoK\a
_diffrn_radiation_wavelength 0.71073
_diffrn_reflns_av_R_equivalents 0.0309
_diffrn_reflns_av_sigmaI/netI 0.0353
_diffrn_reflns_limit_h_max 28
_diffrn_reflns_limit_h_min -28
_diffrn_reflns_limit_k_max 13
_diffrn_reflns_limit_k_min -12
_diffrn_reflns_limit_l_max 26
_diffrn_reflns_limit_l_min -22
_diffrn_reflns_number 14388
_diffrn_reflns_theta_full 25.35
_diffrn_reflns_theta_max 25.35
_diffrn_reflns_theta_min 3.28
_exptl_absorpt_coefficient_mu 12.333
_exptl_absorpt_correction_T_max 0.1297
_exptl_absorpt_correction_T_min 0.1193
_exptl_absorpt_correction_type multi-scan
_exptl_absorpt_process_details 'Jacobson, R. (1998) Private communication'
_exptl_crystal_colour 'light yellow'
_exptl_crystal_density_diffrn 2.918
_exptl_crystal_density_method 'not measured'
_exptl_crystal_description block
_exptl_crystal_F_000 4512
_exptl_crystal_size_max 0.30
_exptl_crystal_size_mid 0.30
_exptl_crystal_size_min 0.28
_refine_diff_density_max 2.660
_refine_diff_density_min -1.487
_refine_diff_density_rms 0.202
_refine_ls_extinction_method none
_refine_ls_goodness_of_fit_ref 1.042
_refine_ls_hydrogen_treatment constr
_refine_ls_matrix_type full
_refine_ls_number_parameters 147
_refine_ls_number_reflns 5255
_refine_ls_number_restraints 6
_refine_ls_restrained_S_all 1.043
_refine_ls_R_factor_all 0.0653
_refine_ls_R_factor_gt 0.0573
_refine_ls_shift/su_max 0.000
_refine_ls_shift/su_mean 0.000
_refine_ls_structure_factor_coef Fsqd
_refine_ls_weighting_details 'calc w=1/[\s^2^(Fo^2^)+(0.0804P)^2^+300.9778P] where P=(Fo^2^+2Fc^2^)/3'
_refine_ls_weighting_scheme calc
_refine_ls_wR_factor_gt 0.1472
_refine_ls_wR_factor_ref 0.1529
_reflns_number_gt 4583
_reflns_number_total 5255
_reflns_threshold_expression >2sigma(I)
_cod_data_source_file c3ce41759j.txt
_cod_data_source_block shelxl
_cod_original_cell_volume 5773.8(9)
_cod_original_sg_symbol_H-M 'C 2/c'
_cod_database_code 7213706

loop_
_symmetry_equiv_pos_as_xyz
'x, y, z'
'-x, y, -z+1/2'
'x+1/2, y+1/2, z'
'-x+1/2, y+1/2, -z+1/2'
'-x, -y, -z'
'x, -y, z-1/2'
'-x+1/2, -y+1/2, -z'
'x+1/2, -y+1/2, z-1/2'

loop_
_atom_site_label
_atom_site_type_symbol
_atom_site_fract_x
_atom_site_fract_y
_atom_site_fract_z
_atom_site_U_iso_or_equiv
_atom_site_adp_type
_atom_site_occupancy
_atom_site_symmetry_multiplicity
_atom_site_calc_flag
_atom_site_refinement_flags
Pb1 Pb 0.20899(2) 0.48332(5) 0.01092(3) 0.03858(19) Uani 1 1 d .
Ag1 Ag 0.27735(9) 0.24949(14) 0.09578(8) 0.0524(5) Uani 1 1 d .
La1 La 1.0000 0.99596(11) 0.2500 0.0587(3) Uani 1 2 d SD
I1 I 0.16981(4) 0.19146(9) 0.02406(5) 0.0454(3) Uani 1 1 d .
I2 I 0.25564(5) 0.46720(10) 0.15012(5) 0.0540(3) Uani 1 1 d .
I3 I 0.09192(5) 0.54769(12) 0.03984(7) 0.0666(4) Uani 1 1 d .
I4 I 0.19461(6) 0.47316(10) -0.14065(6) 0.0569(3) Uani 1 1 d .
I5 I 0.2500 0.7500 0.0000 0.0758(6) Uani 1 2 d S
O1 O 0.9801(7) 0.8274(19) 0.1793(10) 0.090(3) Uani 1 1 d .
O2 O 0.9087(7) 0.9191(17) 0.2800(8) 0.0930(17) Uani 1 1 d .
O3 O 1.0627(7) 1.1709(19) 0.2435(13) 0.084(4) Uani 1 1 d .
O4 O 0.9790(10) 1.060(3) 0.1447(9) 0.085(4) Uani 1 1 d D
S1 S 0.9377(3) 0.7509(8) 0.1543(4) 0.116(3) Uani 1 1 d D
S2 S 0.8920(3) 0.8239(7) 0.3210(3) 0.0930(17) Uani 1 1 d .
S3 S 1.1020(3) 1.2206(8) 0.2110(6) 0.144(4) Uani 1 1 d .
S4 S 0.9668(4) 1.1221(12) 0.0895(5) 0.161(4) Uani 1 1 d D
C1 C 0.9531(11) 0.735(2) 0.0783(11) 0.116(3) Uani 1 1 d D
H1A H 0.9435 0.8086 0.0564 0.174 Uiso 1 1 calc R
H1B H 0.9322 0.6677 0.0612 0.174 Uiso 1 1 calc R
H1C H 0.9925 0.7194 0.0739 0.174 Uiso 1 1 calc R
C2 C 0.9593(11) 0.6164(18) 0.1839(12) 0.116(3) Uani 1 1 d D
H2A H 0.9989 0.6199 0.1922 0.174 Uiso 1 1 calc R
H2B H 0.9517 0.5524 0.1544 0.174 Uiso 1 1 calc R
H2C H 0.9397 0.6001 0.2220 0.174 Uiso 1 1 calc R
C3 C 0.8237(11) 0.783(3) 0.3018(13) 0.0930(17) Uani 1 1 d .
H3A H 0.7997 0.8533 0.3059 0.139 Uiso 1 1 calc R
H3B H 0.8113 0.7198 0.3292 0.139 Uiso 1 1 calc R
H3C H 0.8225 0.7546 0.2595 0.139 Uiso 1 1 calc R
C4 C 0.8787(11) 0.891(3) 0.3933(12) 0.0930(17) Uani 1 1 d .
H4A H 0.9097 0.9420 0.4050 0.139 Uiso 1 1 calc R
H4B H 0.8738 0.8280 0.4241 0.139 Uiso 1 1 calc R
H4C H 0.8452 0.9393 0.3906 0.139 Uiso 1 1 calc R
C5 C 1.1011(11) 1.374(3) 0.2053(19) 0.144(4) Uani 1 1 d .
H5A H 1.0671 1.3999 0.1849 0.216 Uiso 1 1 calc R
H5B H 1.1327 1.4013 0.1814 0.216 Uiso 1 1 calc R
H5C H 1.1028 1.4098 0.2462 0.216 Uiso 1 1 calc R
C6 C 1.1681(11) 1.202(3) 0.2397(19) 0.144(4) Uani 1 1 d .
H6A H 1.1703 1.2363 0.2809 0.216 Uiso 1 1 calc R
H6B H 1.1943 1.2428 0.2130 0.216 Uiso 1 1 calc R
H6C H 1.1769 1.1165 0.2415 0.216 Uiso 1 1 calc R
C7 C 0.9929(15) 1.267(2) 0.0830(18) 0.161(4) Uani 1 1 d D
H7A H 1.0023 1.2975 0.1236 0.242 Uiso 1 1 calc R
H7B H 0.9652 1.3187 0.0641 0.242 Uiso 1 1 calc R
H7C H 1.0259 1.2654 0.0575 0.242 Uiso 1 1 calc R
C8 C 0.8948(8) 1.134(4) 0.0823(18) 0.161(4) Uani 1 1 d D
H8A H 0.8809 1.0681 0.0571 0.242 Uiso 1 1 calc R
H8B H 0.8855 1.2106 0.0628 0.242 Uiso 1 1 calc R
H8C H 0.8780 1.1304 0.1228 0.242 Uiso 1 1 calc R

loop_
_atom_site_aniso_label
_atom_site_aniso_U_11
_atom_site_aniso_U_22
_atom_site_aniso_U_33
_atom_site_aniso_U_23
_atom_site_aniso_U_13
_atom_site_aniso_U_12
Pb1 0.0426(3) 0.0337(3) 0.0474(4) -0.0010(2) 0.0009(2) 0.0005(2)
Ag1 0.0607(16) 0.0478(8) 0.0427(9) -0.0009(7) 0.0028(9) 0.0171(9)
La1 0.0592(6) 0.0520(6) 0.0609(9) 0.033 -0.0128(6) 0.000
I1 0.0420(5) 0.0359(5) 0.0583(6) 0.0044(4) 0.0086(5) -0.0033(4)
I2 0.0679(8) 0.0452(6) 0.0487(6) -0.0105(5) -0.0046(5) -0.0053(5)
I3 0.0443(6) 0.0578(7) 0.0978(10) 0.0069(7) 0.0129(6) 0.0118(5)
I4 0.0705(8) 0.0487(6) 0.0515(7) 0.0118(5) -0.0094(6) -0.0044(5)
I5 0.0786(13) 0.0308(8) 0.1182(17) -0.0005(9) 0.0192(12) -0.0156(8)
O1 0.071(4) 0.095(5) 0.102(7) -0.051(5) -0.017(4) -0.006(3)
O2 0.088(4) 0.091(4) 0.101(4) 0.012(3) 0.017(3) 0.002(3)
O3 0.068(4) 0.079(5) 0.095(10) 0.030(6) -0.026(5) -0.013(3)
O4 0.080(6) 0.078(10) 0.095(9) 0.060(8) -0.030(6) -0.026(6)
S1 0.071(4) 0.115(5) 0.162(7) -0.061(5) -0.017(4) -0.006(3)
S2 0.088(4) 0.091(4) 0.101(4) 0.012(3) 0.017(3) 0.002(3)
S3 0.068(4) 0.109(5) 0.255(10) 0.090(6) -0.026(5) -0.013(3)
S4 0.110(6) 0.198(10) 0.175(9) 0.100(8) -0.030(6) -0.026(6)
C1 0.071(4) 0.115(5) 0.162(7) -0.061(5) -0.017(4) -0.006(3)
C2 0.071(4) 0.115(5) 0.162(7) -0.061(5) -0.017(4) -0.006(3)
C3 0.088(4) 0.091(4) 0.101(4) 0.012(3) 0.017(3) 0.002(3)
C4 0.088(4) 0.091(4) 0.101(4) 0.012(3) 0.017(3) 0.002(3)
C5 0.068(4) 0.109(5) 0.255(10) 0.090(6) -0.026(5) -0.013(3)
C6 0.068(4) 0.109(5) 0.255(10) 0.090(6) -0.026(5) -0.013(3)
C7 0.110(6) 0.198(10) 0.175(9) 0.100(8) -0.030(6) -0.026(6)
C8 0.110(6) 0.198(10) 0.175(9) 0.100(8) -0.030(6) -0.026(6)

loop_
_atom_type_symbol
_atom_type_description
_atom_type_scat_dispersion_real
_atom_type_scat_dispersion_imag
_atom_type_scat_source
C C 0.0033 0.0016 'International Tables Vol C Tables 4.2.6.8 and 6.1.1.4'
H H 0.0000 0.0000 'International Tables Vol C Tables 4.2.6.8 and 6.1.1.4'
O O 0.0106 0.0060 'International Tables Vol C Tables 4.2.6.8 and 6.1.1.4'
Ag Ag -0.8971 1.1015 'International Tables Vol C Tables 4.2.6.8 and 6.1.1.4'
Pb Pb -3.3944 10.1111 'International Tables Vol C Tables 4.2.6.8 and 6.1.1.4'
I I -0.4742 1.8119 'International Tables Vol C Tables 4.2.6.8 and 6.1.1.4'
La La -0.2871 2.4523 'International Tables Vol C Tables 4.2.6.8 and 6.1.1.4'
S S 0.1246 0.1234 'International Tables Vol C Tables 4.2.6.8 and 6.1.1.4'

loop_
_geom_angle_atom_site_label_1
_geom_angle_atom_site_label_2
_geom_angle_atom_site_label_3
_geom_angle
_geom_angle_site_symmetry_1
_geom_angle_site_symmetry_3
I3 Pb1 I5 95.22(3) . .
I3 Pb1 I2 98.21(4) . .
I5 Pb1 I2 90.81(2) . .
I3 Pb1 I4 97.05(4) . .
I5 Pb1 I4 89.33(2) . .
I2 Pb1 I4 164.67(4) . .
I3 Pb1 I1 86.84(3) . .
I5 Pb1 I1 177.73(3) . .
I2 Pb1 I1 87.97(3) . .
I4 Pb1 I1 91.34(3) . .
I3 Pb1 Ag1 114.19(5) . 7
I5 Pb1 Ag1 128.20(4) . 7
I2 Pb1 Ag1 123.25(4) . 7
I4 Pb1 Ag1 47.42(3) . 7
I1 Pb1 Ag1 51.36(4) . 7
I4 Ag1 I2 133.53(8) 7 .
I4 Ag1 I1 113.76(7) 7 7
I2 Ag1 I1 105.50(6) . 7
I4 Ag1 I1 101.39(7) 7 .
I2 Ag1 I1 103.78(7) . .
I1 Ag1 I1 88.19(5) 7 .
I4 Ag1 Pb1 62.94(4) 7 7
I2 Ag1 Pb1 163.37(7) . 7
I1 Ag1 Pb1 62.55(4) 7 7
I1 Ag1 Pb1 65.98(4) . 7
O4 La1 O4 146.1(15) 2_755 .
O4 La1 O2 99.6(7) 2_755 2_755
O4 La1 O2 92.0(8) . 2_755
O4 La1 O2 92.0(8) 2_755 .
O4 La1 O2 99.6(7) . .
O2 La1 O2 139.4(9) 2_755 .
O4 La1 O1 147.4(10) 2_755 .
O4 La1 O1 66.4(9) . .
O2 La1 O1 75.2(6) 2_755 .
O2 La1 O1 74.3(6) . .
O4 La1 O1 66.4(9) 2_755 2_755
O4 La1 O1 147.4(10) . 2_755
O2 La1 O1 74.3(6) 2_755 2_755
O2 La1 O1 75.2(6) . 2_755
O1 La1 O1 81.4(11) . 2_755
O4 La1 O3 72.5(10) 2_755 .
O4 La1 O3 80.9(9) . .
O2 La1 O3 72.8(7) 2_755 .
O2 La1 O3 147.3(7) . .
O1 La1 O3 132.7(9) . .
O1 La1 O3 120.9(6) 2_755 .
O4 La1 O3 80.9(9) 2_755 2_755
O4 La1 O3 72.5(10) . 2_755
O2 La1 O3 147.3(7) 2_755 2_755
O2 La1 O3 72.8(7) . 2_755
O1 La1 O3 120.9(6) . 2_755
O1 La1 O3 132.7(9) 2_755 2_755
O3 La1 O3 76.3(10) . 2_755
Ag1 I1 Ag1 91.81(5) 7 .
Ag1 I1 Pb1 66.09(4) 7 .
Ag1 I1 Pb1 66.95(4) . .
Ag1 I2 Pb1 73.24(5) . .
Ag1 I4 Pb1 69.64(4) 7 .
Pb1 I5 Pb1 180.0 7_565 .
S1 O1 La1 145.2(12) . .
S2 O2 La1 132.4(11) . .
S3 O3 La1 144(2) . .
S4 O4 La1 168(2) . .
O1 S1 C1 105.6(13) . .
O1 S1 C2 99.1(13) . .
C1 S1 C2 101.9(11) . .
O2 S2 C3 107.9(12) . .
O2 S2 C4 107.1(12) . .
C3 S2 C4 98.2(13) . .
O3 S3 C5 116.7(18) . .
O3 S3 C6 115.4(15) . .
C5 S3 C6 99.1(15) . .
O4 S4 C7 116.4(19) . .
O4 S4 C8 108.6(16) . .
C7 S4 C8 107(2) . .
S1 C1 H1A 109.5 . .
S1 C1 H1B 109.5 . .
H1A C1 H1B 109.5 . .
S1 C1 H1C 109.5 . .
H1A C1 H1C 109.5 . .
H1B C1 H1C 109.5 . .
S1 C2 H2A 109.5 . .
S1 C2 H2B 109.5 . .
H2A C2 H2B 109.5 . .
S1 C2 H2C 109.5 . .
H2A C2 H2C 109.5 . .
H2B C2 H2C 109.5 . .
S2 C3 H3A 109.5 . .
S2 C3 H3B 109.5 . .
H3A C3 H3B 109.5 . .
S2 C3 H3C 109.5 . .
H3A C3 H3C 109.5 . .
H3B C3 H3C 109.5 . .
S2 C4 H4A 109.5 . .
S2 C4 H4B 109.5 . .
H4A C4 H4B 109.5 . .
S2 C4 H4C 109.5 . .
H4A C4 H4C 109.5 . .
H4B C4 H4C 109.5 . .
S3 C5 H5A 109.5 . .
S3 C5 H5B 109.5 . .
H5A C5 H5B 109.5 . .
S3 C5 H5C 109.5 . .
H5A C5 H5C 109.5 . .
H5B C5 H5C 109.5 . .
S3 C6 H6A 109.5 . .
S3 C6 H6B 109.5 . .
H6A C6 H6B 109.5 . .
S3 C6 H6C 109.5 . .
H6A C6 H6C 109.5 . .
H6B C6 H6C 109.5 . .
S4 C7 H7A 109.5 . .
S4 C7 H7B 109.5 . .
H7A C7 H7B 109.5 . .
S4 C7 H7C 109.5 . .
H7A C7 H7C 109.5 . .
H7B C7 H7C 109.5 . .
S4 C8 H8A 109.5 . .
S4 C8 H8B 109.5 . .
H8A C8 H8B 109.5 . .
S4 C8 H8C 109.5 . .
H8A C8 H8C 109.5 . .
H8B C8 H8C 109.5 . .

loop_
_geom_bond_atom_site_label_1
_geom_bond_atom_site_label_2
_geom_bond_distance
_geom_bond_site_symmetry_2
Pb1 I3 2.9798(13) .
Pb1 I5 3.1193(6) .
Pb1 I2 3.2181(13) .
Pb1 I4 3.3023(14) .
Pb1 I1 3.3747(11) .
Pb1 Ag1 3.4767(17) 7
Ag1 I4 2.7305(19) 7
Ag1 I2 2.7313(19) .
Ag1 I1 2.971(2) 7
Ag1 I1 3.083(2) .
Ag1 Pb1 3.4767(17) 7
La1 O4 2.439(14) 2_755
La1 O4 2.439(14) .
La1 O2 2.449(17) 2_755
La1 O2 2.449(17) .
La1 O1 2.458(18) .
La1 O1 2.458(17) 2_755
La1 O3 2.459(19) .
La1 O3 2.459(19) 2_755
I1 Ag1 2.971(2) 7
I4 Ag1 2.7305(19) 7
I5 Pb1 3.1193(6) 7_565
O1 S1 1.430(17) .
O2 S2 1.436(18) .
O3 S3 1.31(2) .
O4 S4 1.408(13) .
S1 C1 1.70(3) .
S1 C2 1.700(17) .
S2 C3 1.75(3) .
S2 C4 1.76(3) .
S3 C5 1.71(3) .
S3 C6 1.72(3) .
S4 C7 1.725(18) .
S4 C8 1.746(17) .
C1 H1A 0.9700 .
C1 H1B 0.9700 .
C1 H1C 0.9700 .
C2 H2A 0.9700 .
C2 H2B 0.9700 .
C2 H2C 0.9700 .
C3 H3A 0.9700 .
C3 H3B 0.9700 .
C3 H3C 0.9700 .
C4 H4A 0.9700 .
C4 H4B 0.9700 .
C4 H4C 0.9700 .
C5 H5A 0.9700 .
C5 H5B 0.9700 .
C5 H5C 0.9700 .
C6 H6A 0.9700 .
C6 H6B 0.9700 .
C6 H6C 0.9700 .
C7 H7A 0.9700 .
C7 H7B 0.9700 .
C7 H7C 0.9700 .
C8 H8A 0.9700 .
C8 H8B 0.9700 .
C8 H8C 0.9700 .

loop_
_geom_torsion_atom_site_label_1
_geom_torsion_atom_site_label_2
_geom_torsion_atom_site_label_3
_geom_torsion_atom_site_label_4
_geom_torsion
_geom_torsion_site_symmetry_1
_geom_torsion_site_symmetry_4
I4 Ag1 I1 Ag1 -113.88(7) 7 7
I2 Ag1 I1 Ag1 105.51(7) . 7
I1 Ag1 I1 Ag1 0.0 7 7
Pb1 Ag1 I1 Ag1 -60.60(3) 7 7
I4 Ag1 I1 Pb1 -176.88(7) 7 .
I2 Ag1 I1 Pb1 42.52(5) . .
I1 Ag1 I1 Pb1 -62.99(3) 7 .
Pb1 Ag1 I1 Pb1 -123.59(3) 7 .
I3 Pb1 I1 Ag1 124.71(6) . 7
I5 Pb1 I1 Ag1 -79.6(7) . 7
I2 Pb1 I1 Ag1 -136.95(5) . 7
I4 Pb1 I1 Ag1 27.72(5) . 7
I3 Pb1 I1 Ag1 -132.22(5) . .
I5 Pb1 I1 Ag1 23.5(7) . .
I2 Pb1 I1 Ag1 -33.88(5) . .
I4 Pb1 I1 Ag1 130.79(5) . .
Ag1 Pb1 I1 Ag1 103.07(5) 7 .
I4 Ag1 I2 Pb1 -163.82(13) 7 .
I1 Ag1 I2 Pb1 49.03(6) 7 .
I1 Ag1 I2 Pb1 -42.93(5) . .
Pb1 Ag1 I2 Pb1 7.0(3) 7 .
I3 Pb1 I2 Ag1 123.72(6) . .
I5 Pb1 I2 Ag1 -140.89(5) . .
I4 Pb1 I2 Ag1 -50.46(14) . .
I1 Pb1 I2 Ag1 37.21(5) . .
Ag1 Pb1 I2 Ag1 -2.40(10) 7 .
I3 Pb1 I4 Ag1 -116.55(6) . 7
I5 Pb1 I4 Ag1 148.27(6) . 7
I2 Pb1 I4 Ag1 57.65(14) . 7
I1 Pb1 I4 Ag1 -29.57(6) . 7
I3 Pb1 I5 Pb1 11(7) . 7_565
I2 Pb1 I5 Pb1 -87(7) . 7_565
I4 Pb1 I5 Pb1 108(7) . 7_565
I1 Pb1 I5 Pb1 -144(7) . 7_565
Ag1 Pb1 I5 Pb1 138(7) 7 7_565
O4 La1 O1 S1 86(3) 2_755 .
O4 La1 O1 S1 -90(3) . .
O2 La1 O1 S1 171(3) 2_755 .
O2 La1 O1 S1 18(3) . .
O1 La1 O1 S1 95(3) 2_755 .
O3 La1 O1 S1 -141(2) . .
O3 La1 O1 S1 -40(3) 2_755 .
O4 La1 O2 S2 -63.4(16) 2_755 .
O4 La1 O2 S2 148.5(16) . .
O2 La1 O2 S2 43.9(14) 2_755 .
O1 La1 O2 S2 86.5(16) . .
O1 La1 O2 S2 1.5(15) 2_755 .
O3 La1 O2 S2 -123.3(16) . .
O3 La1 O2 S2 -143.3(17) 2_755 .
O4 La1 O3 S3 149(2) 2_755 .
O4 La1 O3 S3 -53(2) . .
O2 La1 O3 S3 42(2) 2_755 .
O2 La1 O3 S3 -146.3(17) . .
O1 La1 O3 S3 -7(2) . .
O1 La1 O3 S3 101(2) 2_755 .
O3 La1 O3 S3 -127(3) 2_755 .
O4 La1 O4 S4 -6(7) 2_755 .
O2 La1 O4 S4 -117(7) 2_755 .
O2 La1 O4 S4 103(7) . .
O1 La1 O4 S4 171(8) . .
O1 La1 O4 S4 -179(7) 2_755 .
O3 La1 O4 S4 -44(7) . .
O3 La1 O4 S4 34(7) 2_755 .
La1 O1 S1 C1 140(2) . .
La1 O1 S1 C2 -115(3) . .
La1 O2 S2 C3 -160.3(14) . .
La1 O2 S2 C4 94.8(16) . .
La1 O3 S3 C5 143(2) . .
La1 O3 S3 C6 -102(3) . .
La1 O4 S4 C7 31(8) . .
La1 O4 S4 C8 -89(8) . .
